data_7212993
loop_
_publ_author_name
'Sawada, Tsuyoshi'
'Wakabayashi, Masaki'
'Takeo, Hiromi'
'Miyazawa, Akira'
'Tashiro, Masashi'
'Thiemann, Thies'
'Mataka, Shuntaro'

_publ_section_title
;
 Novel, strained 10b,10c-dihydropyrenes bearing bulky TMSCH2 groups at the
 internal positions
;
_journal_issue 4
_journal_name_full 'Journal of the Chemical Society, Perkin Transactions 1'
_journal_page_first 403
_journal_paper_doi 10.1039/a809561b
_journal_year 1999
_chemical_formula_moiety 'C29 H40 Si1'
_chemical_formula_sum 'C29 H40 Si'
_chemical_formula_weight 416.70
_chemical_melting_point 146.0(10)
_chemical_name_common 'dihydropyrene 9b'
_chemical_name_systematic
; 
2,7-di-tert-butyl-10b-methyl-10c-trimethylsilylmethyl-trans-10b,
10c-dihydropyrene  
;
_space_group_IT_number 14
_symmetry_cell_setting monoclinic
_symmetry_space_group_name_Hall '-P 2yn'
_symmetry_space_group_name_H-M 'P 1 21/n 1'
_atom_sites_solution_hydrogens geom
_atom_sites_solution_primary direct
_atom_sites_solution_secondary difmap
_audit_creation_method SHELXL
_cell_angle_alpha 90.00
_cell_angle_beta 93.23(5)
_cell_angle_gamma 90.00
_cell_formula_units_Z 8
_cell_length_a 20.586(18)
_cell_length_b 13.153(6)
_cell_length_c 19.186(8)
_cell_measurement_reflns_used 25
_cell_measurement_temperature 296(2)
_cell_measurement_theta_max 38
_cell_measurement_theta_min 21
_cell_volume 5187(6)
_computing_cell_refinement 'CAD4 Enraf-Nonius software'
_computing_data_collection 'CAD4 Enraf-Nonius software'
_computing_data_reduction 'MolEN  Enraf-Nonius software'
_computing_molecular_graphics 'Xtal_GX (Hall & Boulay, 1995)'
_computing_publication_material 'SHELXL-93 (Sheldrick, 1993)'
_computing_structure_refinement 'SHELXL-93 (Sheldrick, 1993)'
_computing_structure_solution
;SIR92 (Altomare, Burla, Camalli, Cascarano, Giacovazzo,
Guagliardi & Polidori, 1994) 
;
_diffrn_ambient_temperature 296(2)
_diffrn_measurement_device Enraf_Nonius_CAD4
_diffrn_measurement_method \w/2\q
_diffrn_radiation_monochromator graphite
_diffrn_radiation_source 'fine-focus sealed tube'
_diffrn_radiation_type CuKa
_diffrn_radiation_wavelength 1.54184
_diffrn_reflns_av_R_equivalents 0.1637
_diffrn_reflns_av_sigmaI/netI 0.3486
_diffrn_reflns_limit_h_max 21
_diffrn_reflns_limit_h_min 0
_diffrn_reflns_limit_k_max 13
_diffrn_reflns_limit_k_min 0
_diffrn_reflns_limit_l_max 19
_diffrn_reflns_limit_l_min -19
_diffrn_reflns_number 6077
_diffrn_reflns_theta_max 52.38
_diffrn_reflns_theta_min 3.99
_diffrn_standards_decay_% -0.01
_diffrn_standards_interval_time 120
_diffrn_standards_number 3
_exptl_absorpt_coefficient_mu 0.864
_exptl_absorpt_correction_T_max 0.9990
_exptl_absorpt_correction_T_min 0.6407
_exptl_absorpt_correction_type empirical
_exptl_crystal_colour 'deep brown'
_exptl_crystal_density_diffrn 1.067
_exptl_crystal_density_meas ?
_exptl_crystal_description prism
_exptl_crystal_F_000 1824
_exptl_crystal_size_max 0.20
_exptl_crystal_size_mid 0.20
_exptl_crystal_size_min 0.03
_refine_diff_density_max .341
_refine_diff_density_min -.336
_refine_diff_density_rms .071
_refine_ls_extinction_method none
_refine_ls_goodness_of_fit_all 1.002
_refine_ls_goodness_of_fit_obs 1.271
_refine_ls_hydrogen_treatment riding
_refine_ls_matrix_type full
_refine_ls_number_parameters 541
_refine_ls_number_reflns 5873
_refine_ls_number_restraints 0
_refine_ls_restrained_S_all 1.005
_refine_ls_restrained_S_obs 1.271
_refine_ls_R_factor_all 0.3566
_refine_ls_R_factor_obs 0.0917
_refine_ls_shift/esd_max 0.000
_refine_ls_shift/esd_mean 0.000
_refine_ls_structure_factor_coef Fsqd
_refine_ls_weighting_details 'w=1/[s^2^(Fo^2^)+( 0.1311P)^2^+0.0000P] where P=(Fo^2^+2Fc^2^)/3'
_refine_ls_weighting_scheme calc
_refine_ls_wR_factor_all 0.3669
_refine_ls_wR_factor_obs 0.2042
_reflns_number_observed 1491
_reflns_number_total 5876
_reflns_observed_criterion >2sigma(I)
_cod_data_source_file 809561bsup1.cif
_cod_data_source_block 9b
_cod_depositor_comments
;
The following automatic conversions were performed:

'_chemical_melting_point' value '145-147' was changed to '146.0(10)'
- the average value was taken and precision was estimated.

Automatic conversion script
Id: cif_fix_values 1891 2012-01-12 08:04:46Z andrius 

The following automatic conversions were performed:

'_exptl_crystal_density_meas' value 'not measured' was changed to '?'
- the value is perceived as not measured.

Automatic conversion script
Id: cif_fix_values 3008 2015-01-20 13:52:24Z robertas 

The following automatic conversions were performed:

'_refine_ls_weighting_scheme' value 'calc w=1/[s^2^(Fo^2^)+(
0.1311P)^2^+0.0000P] where P=(Fo^2^+2Fc^2^)/3' was changed to 'calc'.
New tag '_refine_ls_weighting_details' was created. The value of the
new tag was set to 'w=1/[s^2^(Fo^2^)+( 0.1311P)^2^+0.0000P] where
P=(Fo^2^+2Fc^2^)/3'.

Automatic conversion script
Id: cif_fix_values 3143 2015-03-26 13:38:13Z robertas 
;
_cod_original_cell_volume 5186.7(56)
_cod_original_sg_symbol_H-M 'P 1 21/n 1 '
_cod_original_formula_sum 'C29 H40 Si1'
_cod_database_code 7212993

loop_
_symmetry_equiv_pos_as_xyz
'x, y, z'
'-x+1/2, y+1/2, -z+1/2'
'-x, -y, -z'
'x-1/2, -y-1/2, z-1/2'

loop_
_atom_site_aniso_label
_atom_site_aniso_U_11
_atom_site_aniso_U_22
_atom_site_aniso_U_33
_atom_site_aniso_U_23
_atom_site_aniso_U_13
_atom_site_aniso_U_12
C01 0.055(11) 0.068(13) 0.029(10) -0.005(10) 0.003(9) -0.009(11)
C02 0.055(12) 0.055(12) 0.031(10) 0.006(10) -0.001(9) 0.006(10)
C03 0.048(11) 0.056(13) 0.041(11) 0.009(10) -0.002(9) -0.008(9)
C03A 0.050(11) 0.039(11) 0.044(11) -0.007(10) 0.001(9) 0.005(9)
C04 0.050(12) 0.057(12) 0.064(13) 0.009(11) 0.004(10) 0.022(10)
C05 0.062(12) 0.045(12) 0.034(10) -0.010(9) -0.002(9) 0.010(11)
C05A 0.039(10) 0.037(11) 0.062(13) -0.004(10) 0.000(10) 0.007(10)
C06 0.044(11) 0.058(14) 0.048(12) -0.006(10) -0.004(9) -0.007(11)
C07 0.043(11) 0.076(15) 0.038(11) 0.003(11) 0.005(9) 0.006(11)
C08 0.037(10) 0.062(13) 0.058(12) 0.008(11) -0.001(9) 0.010(9)
C08A 0.033(10) 0.040(12) 0.050(11) -0.016(9) 0.008(8) 0.000(9)
C09 0.071(13) 0.052(12) 0.041(11) -0.002(10) 0.005(10) 0.028(11)
C10 0.051(11) 0.043(12) 0.051(12) -0.009(9) 0.005(9) 0.009(10)
C10A 0.036(10) 0.051(12) 0.031(10) -0.001(9) -0.004(8) 0.008(9)
C10B 0.044(10) 0.018(9) 0.040(10) 0.003(8) -0.011(8) 0.007(8)
C10C 0.041(10) 0.030(10) 0.043(10) -0.007(9) 0.006(8) 0.003(9)
C11 0.073(13) 0.066(14) 0.034(11) 0.005(10) -0.004(10) 0.008(12)
C12 0.113(17) 0.123(19) 0.054(12) 0.041(14) -0.030(12) -0.032(16)
C13 0.082(15) 0.188(25) 0.049(12) -0.004(14) -0.018(11) 0.071(16)
C14 0.148(20) 0.102(18) 0.030(11) 0.005(12) -0.021(12) 0.022(16)
C15 0.036(10) 0.082(15) 0.056(12) 0.008(11) -0.026(9) 0.010(11)
C16 0.071(14) 0.084(15) 0.098(16) -0.008(13) -0.031(12) -0.013(13)
C17 0.087(15) 0.151(22) 0.047(12) 0.030(14) 0.006(11) 0.033(15)
C18 0.072(13) 0.090(16) 0.057(12) 0.017(11) -0.016(10) 0.013(13)
C19 0.052(10) 0.047(11) 0.029(9) -0.001(9) 0.001(8) 0.007(9)
C20 0.049(12) 0.124(20) 0.156(22) 0.049(18) 0.001(13) 0.020(14)
C21 0.118(19) 0.153(22) 0.070(14) -0.026(15) 0.007(13) -0.065(17)
C22 0.051(12) 0.090(15) 0.080(13) 0.000(13) 0.011(10) 0.000(11)
C23 0.069(12) 0.043(11) 0.049(10) 0.013(9) 0.002(9) -0.011(10)
C31 0.047(11) 0.052(12) 0.054(12) -0.006(10) 0.015(9) 0.014(9)
C32 0.034(10) 0.061(13) 0.061(13) 0.001(11) 0.013(9) 0.004(10)
C33 0.062(12) 0.064(13) 0.037(11) -0.011(10) -0.003(10) -0.005(11)
C33A 0.070(13) 0.044(12) 0.038(11) -0.005(10) 0.003(10) -0.001(11)
C34 0.082(14) 0.058(14) 0.045(12) -0.008(10) 0.003(11) 0.012(12)
C35 0.044(11) 0.059(13) 0.065(13) 0.004(12) 0.002(10) 0.017(10)
C35A 0.051(11) 0.048(13) 0.045(11) -0.003(10) -0.015(9) 0.004(10)
C36 0.050(12) 0.046(12) 0.072(13) 0.004(11) 0.007(11) 0.001(10)
C37 0.032(10) 0.054(13) 0.068(14) -0.001(11) 0.010(10) 0.002(10)
C38 0.062(12) 0.050(13) 0.055(13) -0.011(10) 0.022(10) -0.022(11)
C38A 0.040(10) 0.056(13) 0.041(11) -0.002(10) -0.006(9) -0.013(10)
C39 0.064(12) 0.038(12) 0.048(11) -0.003(9) -0.002(10) 0.019(10)
C40 0.054(12) 0.041(11) 0.056(12) 0.000(10) 0.009(10) 0.014(10)
C40A 0.038(10) 0.044(12) 0.050(12) -0.009(10) -0.003(9) 0.004(9)
C40B 0.040(10) 0.036(11) 0.041(10) 0.000(9) 0.013(8) -0.003(9)
C40C 0.027(9) 0.038(11) 0.040(10) -0.004(9) -0.008(8) 0.000(9)
C41 0.067(13) 0.054(13) 0.042(11) 0.010(10) -0.019(10) 0.004(11)
C42 0.129(19) 0.128(22) 0.061(14) -0.006(15) -0.018(14) -0.011(17)
C43 0.080(16) 0.315(39) 0.060(14) 0.013(19) -0.013(12) 0.082(21)
C44 0.149(21) 0.108(18) 0.086(16) 0.071(15) -0.055(15) -0.038(18)
C45 0.041(11) 0.077(15) 0.078(15) -0.006(12) -0.033(11) 0.006(12)
C46 0.114(19) 0.137(22) 0.088(16) -0.019(15) -0.058(14) 0.046(18)
C47 0.082(16) 0.245(33) 0.050(13) 0.027(18) -0.015(13) 0.021(18)
C48 0.063(14) 0.139(22) 0.115(19) 0.019(16) -0.036(13) -0.013(15)
C49 0.063(11) 0.043(10) 0.027(9) 0.011(8) 0.004(8) -0.002(9)
C50 0.087(14) 0.068(13) 0.056(11) 0.009(11) -0.003(10) -0.028(12)
C51 0.128(20) 0.206(27) 0.050(13) -0.042(16) 0.005(13) -0.112(19)
C52 0.065(14) 0.128(20) 0.162(22) 0.078(18) 0.047(14) 0.059(14)
C53 0.034(10) 0.061(12) 0.066(12) 0.004(11) 0.003(8) -0.014(10)
Si01 0.045(3) 0.074(4) 0.060(3) 0.004(3) 0.001(3) -0.007(3)
Si31 0.052(3) 0.081(4) 0.046(3) 0.009(3) 0.001(2) -0.015(3)

loop_
_atom_site_label
_atom_site_type_symbol
_atom_site_fract_x
_atom_site_fract_y
_atom_site_fract_z
_atom_site_U_iso_or_equiv
_atom_site_thermal_displace_type
_atom_site_occupancy
_atom_site_calc_flag
_atom_site_refinement_flags
C01 C 0.2246(7) 1.0328(14) 0.5123(8) 0.050(5) Uani 1 d .
H01 H 0.2255(7) 0.9910(14) 0.4732(8) 0.065 Uiso 1 calc R
C02 C 0.1903(8) 1.1231(14) 0.5062(8) 0.047(5) Uani 1 d .
C03 C 0.1882(7) 1.1866(13) 0.5653(8) 0.049(5) Uani 1 d .
H03 H 0.1643(7) 1.2466(13) 0.5613(8) 0.063 Uiso 1 calc R
C03A C 0.2195(7) 1.1643(12) 0.6280(9) 0.044(4) Uani 1 d .
C04 C 0.2219(7) 1.2305(13) 0.6872(9) 0.057(5) Uani 1 d .
H04 H 0.1973(7) 1.2898(13) 0.6857(9) 0.074 Uiso 1 calc R
C05 C 0.2604(8) 1.2079(12) 0.7471(8) 0.047(5) Uani 1 d .
H05 H 0.2582(8) 1.2503(12) 0.7857(8) 0.061 Uiso 1 calc R
C05A C 0.3015(7) 1.1256(12) 0.7517(9) 0.046(4) Uani 1 d .
C06 C 0.3394(8) 1.1001(13) 0.8107(8) 0.050(5) Uani 1 d .
H06 H 0.3372(8) 1.1414(13) 0.8499(8) 0.065 Uiso 1 calc R
C07 C 0.3807(8) 1.0166(15) 0.8153(9) 0.052(5) Uani 1 d .
C08 C 0.3785(7) 0.9485(14) 0.7599(9) 0.053(5) Uani 1 d .
H08 H 0.4034(7) 0.8897(14) 0.7642(9) 0.068 Uiso 1 calc R
C08A C 0.3398(7) 0.9640(12) 0.6965(9) 0.041(4) Uani 1 d .
C09 C 0.3375(8) 0.8964(13) 0.6428(8) 0.055(5) Uani 1 d .
H09 H 0.3605(8) 0.8357(13) 0.6475(8) 0.071 Uiso 1 calc R
C10 C 0.3008(7) 0.9169(12) 0.5800(8) 0.048(5) Uani 1 d .
H10 H 0.3046(7) 0.8745(12) 0.5417(8) 0.063 Uiso 1 calc R
C10A C 0.2586(7) 1.0002(12) 0.5750(8) 0.040(4) Uani 1 d .
C10B C 0.2456(7) 1.0593(10) 0.6412(7) 0.034(4) Uani 1 d .
C10C C 0.3101(7) 1.0666(11) 0.6841(8) 0.038(4) Uani 1 d .
C11 C 0.1569(9) 1.1571(14) 0.4369(8) 0.058(5) Uani 1 d .
C12 C 0.2007(9) 1.2320(16) 0.4037(9) 0.098(7) Uani 1 d .
H12A H 0.2421(9) 1.2008(16) 0.3973(9) 0.127 Uiso 1 calc R
H12B H 0.2066(9) 1.2904(16) 0.4334(9) 0.127 Uiso 1 calc R
H12C H 0.1814(9) 1.2526(16) 0.3593(9) 0.127 Uiso 1 calc R
C13 C 0.0913(8) 1.2032(16) 0.4478(9) 0.107(9) Uani 1 d .
H13A H 0.0643(8) 1.1539(16) 0.4690(9) 0.139 Uiso 1 calc R
H13B H 0.0713(8) 1.2237(16) 0.4036(9) 0.139 Uiso 1 calc R
H13C H 0.0966(8) 1.2614(16) 0.4778(9) 0.139 Uiso 1 calc R
C14 C 0.1453(10) 1.0675(14) 0.3859(8) 0.094(7) Uani 1 d .
H14A H 0.1173(10) 1.0185(14) 0.4061(8) 0.123 Uiso 1 calc R
H14B H 0.1862(10) 1.0362(14) 0.3772(8) 0.123 Uiso 1 calc R
H14C H 0.1252(10) 1.0921(14) 0.3428(8) 0.123 Uiso 1 calc R
C15 C 0.4245(8) 1.0014(15) 0.8805(9) 0.059(5) Uani 1 d .
C16 C 0.4743(8) 1.0874(14) 0.8847(10) 0.086(6) Uani 1 d .
H16A H 0.5026(8) 1.0791(14) 0.9258(10) 0.112 Uiso 1 calc R
H16B H 0.4522(8) 1.1515(14) 0.8868(10) 0.112 Uiso 1 calc R
H16C H 0.4996(8) 1.0857(14) 0.8441(10) 0.112 Uiso 1 calc R
C17 C 0.3855(8) 1.0030(16) 0.9452(9) 0.095(8) Uani 1 d .
H17A H 0.4142(8) 0.9933(16) 0.9859(9) 0.123 Uiso 1 calc R
H17B H 0.3538(8) 0.9494(16) 0.9424(9) 0.123 Uiso 1 calc R
H17C H 0.3638(8) 1.0673(16) 0.9484(9) 0.123 Uiso 1 calc R
C18 C 0.4610(8) 0.8988(14) 0.8801(8) 0.074(6) Uani 1 d .
H18A H 0.4881(8) 0.8922(14) 0.9222(8) 0.096 Uiso 1 calc R
H18B H 0.4875(8) 0.8962(14) 0.8405(8) 0.096 Uiso 1 calc R
H18C H 0.4300(8) 0.8441(14) 0.8772(8) 0.096 Uiso 1 calc R
C19 C 0.1962(7) 0.9947(11) 0.6829(7) 0.043(4) Uani 1 d .
H19A H 0.1945(7) 1.0271(11) 0.7281(7) 0.055 Uiso 1 calc R
H19B H 0.2168(7) 0.9292(11) 0.6913(7) 0.055 Uiso 1 calc R
C20 C 0.0562(8) 1.0800(15) 0.6518(11) 0.110(8) Uani 1 d .
H20A H 0.0695(8) 1.1269(15) 0.6170(11) 0.143 Uiso 1 calc R
H20B H 0.0590(8) 1.1124(15) 0.6967(11) 0.143 Uiso 1 calc R
H20C H 0.0121(8) 1.0591(15) 0.6407(11) 0.143 Uiso 1 calc R
C21 C 0.0994(9) 0.8957(17) 0.5699(9) 0.113(9) Uani 1 d .
H21A H 0.1139(9) 0.9368(17) 0.5325(9) 0.148 Uiso 1 calc R
H21B H 0.0542(9) 0.8794(17) 0.5611(9) 0.148 Uiso 1 calc R
H21C H 0.1244(9) 0.8341(17) 0.5730(9) 0.148 Uiso 1 calc R
C22 C 0.0812(7) 0.8822(14) 0.7211(8) 0.074(6) Uani 1 d .
H22A H 0.1078(7) 0.8222(14) 0.7240(8) 0.096 Uiso 1 calc R
H22B H 0.0369(7) 0.8634(14) 0.7093(8) 0.096 Uiso 1 calc R
H22C H 0.0838(7) 0.9167(14) 0.7653(8) 0.096 Uiso 1 calc R
C23 C 0.3615(7) 1.1305(11) 0.6462(8) 0.054(5) Uani 1 d .
H23A H 0.3447(7) 1.1975(11) 0.6369(8) 0.070 Uiso 1 calc R
H23B H 0.3706(7) 1.0980(11) 0.6030(8) 0.070 Uiso 1 calc R
H23C H 0.4008(7) 1.1350(11) 0.6754(8) 0.070 Uiso 1 calc R
C31 C 0.3104(7) 0.4806(13) 0.4291(9) 0.050(5) Uani 1 d .
H31 H 0.3324(7) 0.4190(13) 0.4335(9) 0.065 Uiso 1 calc R
C32 C 0.3083(7) 0.5444(14) 0.4877(9) 0.052(5) Uani 1 d .
C33 C 0.2705(8) 0.6316(14) 0.4839(8) 0.055(5) Uani 1 d .
H33 H 0.2677(8) 0.6711(14) 0.5238(8) 0.071 Uiso 1 calc R
C33A C 0.2356(8) 0.6634(13) 0.4211(8) 0.051(5) Uani 1 d .
C34 C 0.1951(9) 0.7465(14) 0.4167(9) 0.062(5) Uani 1 d .
H34 H 0.1937(9) 0.7907(14) 0.4544(9) 0.081 Uiso 1 calc R
C35 C 0.1558(7) 0.7654(14) 0.3555(9) 0.056(5) Uani 1 d .
H35 H 0.1318(7) 0.8253(14) 0.3522(9) 0.073 Uiso 1 calc R
C35A C 0.1518(8) 0.6985(13) 0.3009(9) 0.049(5) Uani 1 d .
C36 C 0.1124(8) 0.7137(13) 0.2392(9) 0.056(5) Uani 1 d .
H36 H 0.0855(8) 0.7705(13) 0.2363(9) 0.073 Uiso 1 calc R
C37 C 0.1120(7) 0.6487(14) 0.1832(9) 0.051(5) Uani 1 d .
C38 C 0.1566(8) 0.5661(13) 0.1861(9) 0.055(5) Uani 1 d .
H38 H 0.1583(8) 0.5255(13) 0.1466(9) 0.071 Uiso 1 calc R
C38A C 0.1974(8) 0.5414(13) 0.2425(8) 0.046(5) Uani 1 d .
C39 C 0.2427(8) 0.4628(12) 0.2475(9) 0.050(5) Uani 1 d .
H39 H 0.2487(8) 0.4240(12) 0.2079(9) 0.065 Uiso 1 calc R
C40 C 0.2787(7) 0.4393(12) 0.3069(9) 0.050(5) Uani 1 d .
H40 H 0.3022(7) 0.3789(12) 0.3100(9) 0.065 Uiso 1 calc R
C40A C 0.2800(7) 0.5072(13) 0.3637(9) 0.045(4) Uani 1 d .
C40B C 0.2508(7) 0.6099(12) 0.3547(8) 0.039(4) Uani 1 d .
C40C C 0.1853(7) 0.5990(12) 0.3107(8) 0.036(4) Uani 1 d .
C41 C 0.3430(8) 0.5109(14) 0.5575(8) 0.055(5) Uani 1 d .
C42 C 0.3473(10) 0.5970(17) 0.6114(10) 0.107(8) Uani 1 d .
H42A H 0.3043(10) 0.6181(17) 0.6217(10) 0.139 Uiso 1 calc R
H42B H 0.3704(10) 0.6534(17) 0.5929(10) 0.139 Uiso 1 calc R
H42C H 0.3701(10) 0.5732(17) 0.6533(10) 0.139 Uiso 1 calc R
C43 C 0.4122(9) 0.4826(21) 0.5445(10) 0.152(13) Uani 1 d .
H43A H 0.4338(9) 0.5400(21) 0.5252(10) 0.198 Uiso 1 calc R
H43B H 0.4124(9) 0.4269(21) 0.5122(10) 0.198 Uiso 1 calc R
H43C H 0.4344(9) 0.4631(21) 0.5877(10) 0.198 Uiso 1 calc R
C44 C 0.3048(10) 0.4254(15) 0.5878(10) 0.117(9) Uani 1 d .
H44A H 0.2613(10) 0.4481(15) 0.5948(10) 0.152 Uiso 1 calc R
H44B H 0.3254(10) 0.4050(15) 0.6317(10) 0.152 Uiso 1 calc R
H44C H 0.3033(10) 0.3688(15) 0.5562(10) 0.152 Uiso 1 calc R
C45 C 0.0655(9) 0.6629(16) 0.1176(10) 0.067(6) Uani 1 d .
C46 C 0.0245(10) 0.7548(17) 0.1228(10) 0.115(9) Uani 1 d .
H46A H -0.0001(10) 0.7502(17) 0.1637(10) 0.150 Uiso 1 calc R
H46B H -0.0047(10) 0.7596(17) 0.0821(10) 0.150 Uiso 1 calc R
H46C H 0.0517(10) 0.8141(17) 0.1259(10) 0.150 Uiso 1 calc R
C47 C 0.1036(9) 0.6697(20) 0.0546(9) 0.126(10) Uani 1 d .
H47A H 0.1301(9) 0.6101(20) 0.0514(9) 0.164 Uiso 1 calc R
H47B H 0.1308(9) 0.7289(20) 0.0577(9) 0.164 Uiso 1 calc R
H47C H 0.0744(9) 0.6745(20) 0.0139(9) 0.164 Uiso 1 calc R
C48 C 0.0207(9) 0.5700(16) 0.1136(11) 0.107(8) Uani 1 d .
H48A H -0.0035(9) 0.5668(16) 0.1548(11) 0.139 Uiso 1 calc R
H48B H 0.0464(9) 0.5094(16) 0.1102(11) 0.139 Uiso 1 calc R
H48C H -0.0088(9) 0.5755(16) 0.0732(11) 0.139 Uiso 1 calc R
C49 C 0.2999(7) 0.6756(11) 0.3131(7) 0.045(4) Uani 1 d .
H49A H 0.2794(7) 0.7414(11) 0.3056(7) 0.058 Uiso 1 calc R
H49B H 0.3014(7) 0.6442(11) 0.2675(7) 0.058 Uiso 1 calc R
C50 C 0.4182(8) 0.7894(13) 0.2745(8) 0.071(6) Uani 1 d .
H50A H 0.3940(8) 0.8518(13) 0.2734(8) 0.092 Uiso 1 calc R
H50B H 0.4136(8) 0.7572(13) 0.2296(8) 0.092 Uiso 1 calc R
H50C H 0.4633(8) 0.8036(13) 0.2858(8) 0.092 Uiso 1 calc R
C51 C 0.3974(9) 0.7723(18) 0.4270(9) 0.128(10) Uani 1 d .
H51A H 0.3712(9) 0.8328(18) 0.4251(9) 0.166 Uiso 1 calc R
H51B H 0.4423(9) 0.7904(18) 0.4351(9) 0.166 Uiso 1 calc R
H51C H 0.3842(9) 0.7295(18) 0.4642(9) 0.166 Uiso 1 calc R
C52 C 0.4354(8) 0.5837(15) 0.3415(11) 0.117(9) Uani 1 d .
H52A H 0.4282(8) 0.5505(15) 0.2972(11) 0.152 Uiso 1 calc R
H52B H 0.4226(8) 0.5392(15) 0.3779(11) 0.152 Uiso 1 calc R
H52C H 0.4807(8) 0.6001(15) 0.3489(11) 0.152 Uiso 1 calc R
C53 C 0.1387(7) 0.5299(12) 0.3493(8) 0.054(5) Uani 1 d .
H53A H 0.1584(7) 0.4643(12) 0.3568(8) 0.070 Uiso 1 calc R
H53B H 0.0986(7) 0.5224(12) 0.3216(8) 0.070 Uiso 1 calc R
H53C H 0.1300(7) 0.5598(12) 0.3934(8) 0.070 Uiso 1 calc R
Si01 Si 0.1103(2) 0.9669(4) 0.6535(3) 0.060(2) Uani 1 d .
Si31 Si 0.3862(2) 0.7026(4) 0.3424(3) 0.060(2) Uani 1 d .

loop_
_atom_type_symbol
_atom_type_description
_atom_type_scat_dispersion_real
_atom_type_scat_dispersion_imag
_atom_type_scat_source
C C .0181 .0091 'International Tables Vol C Tables 4.2.6.8 and 6.1.1.4'
H H .0000 .0000 'International Tables Vol C Tables 4.2.6.8 and 6.1.1.4'
Si Si .2541 .3302 'International Tables Vol C Tables 4.2.6.8 and 6.1.1.4'

loop_
_geom_angle_atom_site_label_1
_geom_angle_atom_site_label_2
_geom_angle_atom_site_label_3
_geom_angle
C02 C01 C10A 123.6(15)
C01 C02 C03 118.7(15)
C01 C02 C11 121.8(16)
C03 C02 C11 119.5(16)
C03A C03 C02 123.2(16)
C03 C03A C04 124.3(16)
C03 C03A C10B 119.6(15)
C04 C03A C10B 115.5(15)
C05 C04 C03A 121.3(16)
C05A C05 C04 122.7(16)
C05 C05A C06 124.2(16)
C05 C05A C10C 116.5(15)
C06 C05A C10C 119.0(15)
C05A C06 C07 124.1(16)
C06 C07 C08 117.8(15)
C06 C07 C15 119.4(17)
C08 C07 C15 122.8(18)
C07 C08 C08A 123.5(16)
C09 C08A C08 123.0(16)
C09 C08A C10C 118.2(15)
C08 C08A C10C 117.9(15)
C08A C09 C10 121.1(16)
C10A C10 C09 120.7(15)
C10 C10A C01 124.7(16)
C10 C10A C10B 118.6(14)
C01 C10A C10B 116.7(14)
C03A C10B C10C 109.0(12)
C03A C10B C10A 114.0(13)
C10C C10B C10A 107.1(12)
C03A C10B C19 110.3(12)
C10C C10B C19 109.1(11)
C10A C10B C19 107.2(11)
C08A C10C C10B 111.4(13)
C08A C10C C05A 112.8(13)
C10B C10C C05A 110.6(12)
C08A C10C C23 106.1(12)
C10B C10C C23 112.1(13)
C05A C10C C23 103.6(12)
C12 C11 C13 111.1(16)
C12 C11 C02 108.1(14)
C13 C11 C02 111.0(14)
C12 C11 C14 108.0(14)
C13 C11 C14 106.8(16)
C02 C11 C14 111.9(15)
C07 C15 C17 110.9(14)
C07 C15 C16 108.3(15)
C17 C15 C16 109.4(17)
C07 C15 C18 112.2(16)
C17 C15 C18 107.2(15)
C16 C15 C18 108.8(14)
C10B C19 Si01 125.5(10)
C32 C31 C40A 122.0(16)
C33 C32 C31 119.6(16)
C33 C32 C41 120.8(16)
C31 C32 C41 119.3(16)
C32 C33 C33A 122.7(16)
C34 C33A C33 123.9(16)
C34 C33A C40B 118.3(15)
C33 C33A C40B 117.3(15)
C33A C34 C35 120.6(17)
C35A C35 C34 122.1(17)
C35 C35A C36 124.0(17)
C35 C35A C40C 117.5(15)
C36 C35A C40C 118.1(16)
C37 C36 C35A 123.1(17)
C36 C37 C38 118.0(16)
C36 C37 C45 122.5(17)
C38 C37 C45 119.5(17)
C38A C38 C37 125.3(16)
C38 C38A C39 127.5(16)
C38 C38A C40C 115.6(15)
C39 C38A C40C 116.4(15)
C40 C39 C38A 124.0(16)
C39 C40 C40A 119.3(16)
C40 C40A C31 121.2(16)
C40 C40A C40B 119.8(15)
C31 C40A C40B 118.9(15)
C40A C40B C33A 115.5(14)
C40A C40B C40C 108.2(13)
C33A C40B C40C 106.7(12)
C40A C40B C49 106.8(12)
C33A C40B C49 109.9(12)
C40C C40B C49 109.7(12)
C35A C40C C53 106.5(12)
C35A C40C C38A 114.8(14)
C53 C40C C38A 104.6(12)
C35A C40C C40B 111.7(13)
C53 C40C C40B 109.7(12)
C38A C40C C40B 109.2(12)
C43 C41 C44 113.5(17)
C43 C41 C42 105.9(16)
C44 C41 C42 107.6(16)
C43 C41 C32 108.8(14)
C44 C41 C32 108.8(14)
C42 C41 C32 112.4(15)
C47 C45 C46 109.6(19)
C47 C45 C48 110.6(19)
C46 C45 C48 108.0(16)
C47 C45 C37 109.9(15)
C46 C45 C37 111.9(17)
C48 C45 C37 106.7(16)
C40B C49 Si31 125.3(10)
C22 Si01 C20 106.3(8)
C22 Si01 C21 106.0(9)
C20 Si01 C21 110.2(10)
C22 Si01 C19 104.3(7)
C20 Si01 C19 114.0(8)
C21 Si01 C19 115.2(8)
C52 Si31 C51 112.4(10)
C52 Si31 C49 110.2(8)
C51 Si31 C49 115.1(8)
C52 Si31 C50 107.0(8)
C51 Si31 C50 105.9(8)
C49 Si31 C50 105.7(7)

loop_
_geom_bond_atom_site_label_1
_geom_bond_atom_site_label_2
_geom_bond_distance
C01 C02 1.38(2)
C01 C10A 1.42(2)
C02 C03 1.41(2)
C02 C11 1.53(2)
C03 C03A 1.36(2)
C03A C04 1.43(2)
C03A C10B 1.50(2)
C04 C05 1.39(2)
C05 C05A 1.37(2)
C05A C06 1.38(2)
C05A C10C 1.53(2)
C06 C07 1.39(2)
C07 C08 1.39(2)
C07 C15 1.51(2)
C08 C08A 1.43(2)
C08A C09 1.36(2)
C08A C10C 1.50(2)
C09 C10 1.41(2)
C10 C10A 1.40(2)
C10A C10B 1.53(2)
C10B C10C 1.52(2)
C10B C19 1.58(2)
C10C C23 1.56(2)
C11 C12 1.50(2)
C11 C13 1.51(2)
C11 C14 1.54(2)
C15 C17 1.52(2)
C15 C16 1.53(2)
C15 C18 1.55(2)
C19 Si01 1.862(14)
C20 Si01 1.86(2)
C21 Si01 1.86(2)
C22 Si01 1.83(2)
C31 C32 1.40(2)
C31 C40A 1.42(2)
C32 C33 1.39(2)
C32 C41 1.55(2)
C33 C33A 1.43(2)
C33A C34 1.37(2)
C33A C40B 1.50(2)
C34 C35 1.41(2)
C35 C35A 1.37(2)
C35A C36 1.41(2)
C35A C40C 1.49(2)
C36 C37 1.37(2)
C37 C38 1.42(2)
C37 C45 1.55(2)
C38 C38A 1.37(2)
C38A C39 1.39(2)
C38A C40C 1.55(2)
C39 C40 1.36(2)
C40 C40A 1.41(2)
C40A C40B 1.48(2)
C40B C40C 1.56(2)
C40B C49 1.58(2)
C40C C53 1.54(2)
C41 C43 1.51(2)
C41 C44 1.51(2)
C41 C42 1.53(2)
C45 C47 1.48(2)
C45 C46 1.48(2)
C45 C48 1.53(2)
C49 Si31 1.866(15)
C50 Si31 1.88(2)
C51 Si31 1.87(2)
C52 Si31 1.86(2)

loop_
_geom_torsion_atom_site_label_1
_geom_torsion_atom_site_label_2
_geom_torsion_atom_site_label_3
_geom_torsion_atom_site_label_4
_geom_torsion
C10A C01 C02 C03 -0.5(24)
C10A C01 C02 C11 177.3(15)
C01 C02 C03 C03A 1.3(24)
C11 C02 C03 C03A -176.5(15)
C02 C03 C03A C04 175.5(15)
C02 C03 C03A C10B -13.6(24)
C03 C03A C04 C05 -173.0(16)
C10B C03A C04 C05 15.7(23)
C03A C04 C05 C05A 4.6(26)
C04 C05 C05A C06 -178.8(16)
C04 C05 C05A C10C 7.8(23)
C05 C05A C06 C07 179.7(16)
C10C C05A C06 C07 -7.1(25)
C05A C06 C07 C08 -7.3(25)
C05A C06 C07 C15 174.5(15)
C06 C07 C08 C08A 5.0(25)
C15 C07 C08 C08A -176.8(15)
C07 C08 C08A C09 -179.4(16)
C07 C08 C08A C10C 11.5(24)
C08 C08A C09 C10 -177.3(15)
C10C C08A C09 C10 -8.3(24)
C08A C09 C10 C10A -9.0(25)
C09 C10 C10A C01 173.5(15)
C09 C10 C10A C10B -8.8(23)
C02 C01 C10A C10 -170.8(15)
C02 C01 C10A C10B 11.5(23)
C03 C03A C10B C10C 142.8(14)
C04 C03A C10B C10C -45.5(18)
C03 C03A C10B C10A 23.2(21)
C04 C03A C10B C10A -165.1(13)
C03 C03A C10B C19 -97.5(16)
C04 C03A C10B C19 74.3(16)
C10 C10A C10B C03A 160.3(13)
C01 C10A C10B C03A -21.8(19)
C10 C10A C10B C10C 39.6(18)
C01 C10A C10B C10C -142.4(13)
C10 C10A C10B C19 -77.4(16)
C01 C10A C10B C19 100.6(15)
C09 C08A C10C C10B 41.4(19)
C08 C08A C10C C10B -148.9(14)
C09 C08A C10C C05A 166.5(14)
C08 C08A C10C C05A -23.9(19)
C09 C08A C10C C23 -80.7(17)
C08 C08A C10C C23 88.9(16)
C03A C10B C10C C08A -177.8(13)
C10A C10B C10C C08A -54.0(16)
C19 C10B C10C C08A 61.8(15)
C03A C10B C10C C05A 55.9(16)
C10A C10B C10C C05A 179.7(12)
C19 C10B C10C C05A -64.5(15)
C03A C10B C10C C23 -59.1(16)
C10A C10B C10C C23 64.6(15)
C19 C10B C10C C23 -179.6(11)
C05 C05A C10C C08A -164.1(14)
C06 C05A C10C C08A 22.1(20)
C05 C05A C10C C10B -38.6(19)
C06 C05A C10C C10B 147.7(14)
C05 C05A C10C C23 81.6(16)
C06 C05A C10C C23 -92.1(17)
C01 C02 C11 C12 -98.5(19)
C03 C02 C11 C12 79.2(19)
C01 C02 C11 C13 139.4(18)
C03 C02 C11 C13 -42.8(22)
C01 C02 C11 C14 20.2(23)
C03 C02 C11 C14 -162.0(15)
C06 C07 C15 C17 53.5(23)
C08 C07 C15 C17 -124.6(19)
C06 C07 C15 C16 -66.6(20)
C08 C07 C15 C16 115.3(19)
C06 C07 C15 C18 173.4(15)
C08 C07 C15 C18 -4.7(24)
C03A C10B C19 Si01 58.6(16)
C10C C10B C19 Si01 178.3(11)
C10A C10B C19 Si01 -66.0(15)
C40A C31 C32 C33 6.2(24)
C40A C31 C32 C41 -179.5(14)
C31 C32 C33 C33A -3.5(24)
C41 C32 C33 C33A -177.6(16)
C32 C33 C33A C34 176.5(17)
C32 C33 C33A C40B -11.2(24)
C33 C33A C34 C35 -171.5(16)
C40B C33A C34 C35 16.2(25)
C33A C34 C35 C35A 5.7(27)
C34 C35 C35A C36 179.1(16)
C34 C35 C35A C40C 6.2(25)
C35 C35A C36 C37 176.0(16)
C40C C35A C36 C37 -11.1(25)
C35A C36 C37 C38 -4.3(25)
C35A C36 C37 C45 176.2(16)
C36 C37 C38 C38A 4.7(25)
C45 C37 C38 C38A -175.8(16)
C37 C38 C38A C39 -178.6(16)
C37 C38 C38A C40C 9.7(23)
C38 C38A C39 C40 -175.8(17)
C40C C38A C39 C40 -4.2(24)
C38A C39 C40 C40A -11.9(26)
C39 C40 C40A C31 172.4(16)
C39 C40 C40A C40B -9.3(23)
C32 C31 C40A C40 -175.5(14)
C32 C31 C40A C40B 6.3(23)
C40 C40A C40B C33A 161.5(14)
C31 C40A C40B C33A -20.2(21)
C40 C40A C40B C40C 42.1(18)
C31 C40A C40B C40C -139.6(14)
C40 C40A C40B C49 -75.9(16)
C31 C40A C40B C49 102.4(16)
C34 C33A C40B C40A -164.8(15)
C33 C33A C40B C40A 22.4(21)
C34 C33A C40B C40C -44.6(20)
C33 C33A C40B C40C 142.6(14)
C34 C33A C40B C49 74.3(18)
C33 C33A C40B C49 -98.5(17)
C35 C35A C40C C53 82.8(17)
C36 C35A C40C C53 -90.6(17)
C35 C35A C40C C38A -162.0(14)
C36 C35A C40C C38A 24.6(21)
C35 C35A C40C C40B -37.0(20)
C36 C35A C40C C40B 149.6(14)
C38 C38A C40C C35A -23.7(20)
C39 C38A C40C C35A 163.7(14)
C38 C38A C40C C53 92.6(16)
C39 C38A C40C C53 -80.0(16)
C38 C38A C40C C40B -150.0(13)
C39 C38A C40C C40B 37.4(19)
C40A C40B C40C C35A 178.4(13)
C33A C40B C40C C35A 53.6(17)
C49 C40B C40C C35A -65.4(16)
C40A C40B C40C C53 60.6(16)
C33A C40B C40C C53 -64.2(16)
C49 C40B C40C C53 176.8(12)
C40A C40B C40C C38A -53.5(16)
C33A C40B C40C C38A -178.3(13)
C49 C40B C40C C38A 62.7(16)
C33 C32 C41 C43 -133.9(18)
C31 C32 C41 C43 51.9(22)
C33 C32 C41 C44 102.0(19)
C31 C32 C41 C44 -72.1(20)
C33 C32 C41 C42 -17.0(22)
C31 C32 C41 C42 168.9(15)
C36 C37 C45 C47 123.6(20)
C38 C37 C45 C47 -55.9(24)
C36 C37 C45 C46 1.6(26)
C38 C37 C45 C46 -177.9(17)
C36 C37 C45 C48 -116.4(19)
C38 C37 C45 C48 64.1(21)
C40A C40B C49 Si31 -59.1(16)
C33A C40B C49 Si31 66.9(17)
C40C C40B C49 Si31 -176.1(11)
C10B C19 Si01 C22 176.1(12)
C10B C19 Si01 C20 -68.4(14)
C10B C19 Si01 C21 60.4(15)
C40B C49 Si01 C52 67.8(14)
C40B C49 Si01 C51 -60.5(16)
C40B C49 Si01 C50 -177.0(12)
